data_1510261
loop_
_publ_author_name
'Wasel-Nielen, H.D.'
'Hoppe, R.'

_publ_section_title
;
 Zur Kristallstruktur von Li3 Au O3, Li5 Au O4, K Au O2 und Rb Au O2
;
_journal_name_full 'Zeitschrift fuer Anorganische und Allgemeine Chemie'
_journal_page_first 43
_journal_page_last 51
_journal_paper_doi 10.1002/zaac.19703750107
_journal_volume 375
_journal_year 1970
_chemical_formula_sum 'Au O2 Rb'
_chemical_name_systematic 'Rb Au O2'
_space_group_IT_number 63
_symmetry_space_group_name_Hall '-C 2c 2'
_symmetry_space_group_name_H-M 'C m c m'
_cell_angle_alpha 90
_cell_angle_beta 90
_cell_angle_gamma 90
_cell_formula_units_Z 4
_cell_length_a 4.56
_cell_length_b 12.3
_cell_length_c 5.96
_cell_volume 334.284
_citation_journal_id_ASTM ZAACAB
_cod_data_source_file gold_322.cif
_cod_data_source_block Au1O2Rb1
_cod_original_cell_volume 334.2845
_cod_original_formula_sum 'Au1 O2 Rb1'
_cod_database_code 1510261

loop_
_symmetry_equiv_pos_as_xyz
x,y,z
-x,-y,z+1/2
x,-y,-z
-x,y,-z+1/2
-x,-y,-z
x,y,-z-1/2
-x,y,z
x,-y,z-1/2
x+1/2,y+1/2,z
-x+1/2,-y+1/2,z+1/2
x+1/2,-y+1/2,-z
-x+1/2,y+1/2,-z+1/2
-x+1/2,-y+1/2,-z
x+1/2,y+1/2,-z-1/2
-x+1/2,y+1/2,z
x+1/2,-y+1/2,z-1/2

loop_
_atom_site_label
_atom_site_type_symbol
_atom_site_fract_x
_atom_site_fract_y
_atom_site_fract_z
_atom_site_occupancy
_atom_site_U_iso_or_equiv
Rb1 Rb+1 0 0.311 0.25 1 0.0
Au1 Au+3 0 0 0.25 1 0.0
O1 O-2 0 0.118 0 1 0.0
